data_2231411
loop_
_publ_author_name
'HarishKumar, H. N.'
'Mahapatra, Sudarshan'
'Venugopala, K. N.'
'Mahadevan, Kittappa Mariswamy'

_publ_section_title
;
 3-(2-Bromoacetyl)-6-fluoro-2<i>H</i>-chromen-2-one
;
_journal_coeditor_code BT5592
_journal_issue 9
_journal_name_full 'Acta Crystallographica Section E'
_journal_page_first o2264
_journal_paper_doi 10.1107/S1600536811030960
_journal_volume 67
_journal_year 2011
_chemical_formula_iupac 'C11 H6 Br F O3'
_chemical_formula_moiety 'C11 H6 Br F O3'
_chemical_formula_sum 'C11 H6 Br F O3'
_chemical_formula_weight 285.06
_chemical_name_common 3-(bromoacetyl)-6-fluoro-2H-chromen-2-one
_chemical_name_systematic
;
3-(2-Bromoacetyl)-6-fluoro-2<i>H</i>-chromen-2-one
;
_space_group_IT_number 14
_symmetry_cell_setting monoclinic
_symmetry_space_group_name_Hall '-P 2yn'
_symmetry_space_group_name_H-M 'P 1 21/n 1'
_atom_sites_solution_hydrogens geom
_atom_sites_solution_primary direct
_atom_sites_solution_secondary difmap
_cell_angle_alpha 90
_cell_angle_beta 94.318(10)
_cell_angle_gamma 90
_cell_formula_units_Z 4
_cell_length_a 4.0590(5)
_cell_length_b 11.7719(13)
_cell_length_c 21.608(2)
_cell_measurement_reflns_used 2007
_cell_measurement_temperature 293(2)
_cell_measurement_theta_max 26.0
_cell_measurement_theta_min 3.3
_cell_volume 1029.5(2)
_computing_cell_refinement 'SAINT (Bruker, 1998)'
_computing_data_collection 'SMART (Bruker, 1998)'
_computing_data_reduction 'SAINT (Bruker, 1998)'
_computing_molecular_graphics 'ORTEP-3 for Window (Farrugia, 1997)'
_computing_publication_material 'PLATON (Spek, 2009)'
_computing_structure_refinement 'SHELXL97 (Sheldrick, 2008)'
_computing_structure_solution 'SHELXTL (Sheldrick, 2008)'
_diffrn_ambient_temperature 293(2)
_diffrn_detector_area_resol_mean 16.0839
_diffrn_measured_fraction_theta_full 0.998
_diffrn_measured_fraction_theta_max 0.999
_diffrn_measurement_device_type 'Bruker SMART CCD area-detector'
_diffrn_measurement_method \w
_diffrn_radiation_monochromator graphite
_diffrn_radiation_source 'Enhance (Mo) X-ray Source'
_diffrn_radiation_type MoK\a
_diffrn_radiation_wavelength 0.71073
_diffrn_reflns_av_R_equivalents 0.0357
_diffrn_reflns_av_sigmaI/netI 0.0389
_diffrn_reflns_limit_h_max 4
_diffrn_reflns_limit_h_min -5
_diffrn_reflns_limit_k_max 14
_diffrn_reflns_limit_k_min -14
_diffrn_reflns_limit_l_max 26
_diffrn_reflns_limit_l_min -26
_diffrn_reflns_number 10491
_diffrn_reflns_reduction_process
;
;
_diffrn_reflns_theta_full 25.00
_diffrn_reflns_theta_max 25.99
_diffrn_reflns_theta_min 3.32
_diffrn_standards_number 0
_exptl_absorpt_coefficient_mu 3.993
_exptl_absorpt_correction_T_max 0.5063
_exptl_absorpt_correction_T_min 0.2009
_exptl_absorpt_correction_type multi-scan
_exptl_absorpt_process_details '(SADABS; Sheldrick, 1996)'
_exptl_crystal_colour yellow
_exptl_crystal_density_diffrn 1.839
_exptl_crystal_density_method 'Not Measured'
_exptl_crystal_description needle
_exptl_crystal_F_000 560
_exptl_crystal_size_max 0.30
_exptl_crystal_size_mid 0.20
_exptl_crystal_size_min 0.10
_refine_diff_density_max 0.205
_refine_diff_density_min -0.370
_refine_ls_extinction_method none
_refine_ls_goodness_of_fit_ref 0.951
_refine_ls_hydrogen_treatment constr
_refine_ls_matrix_type full
_refine_ls_number_parameters 145
_refine_ls_number_reflns 2007
_refine_ls_number_restraints 0
_refine_ls_restrained_S_all 0.951
_refine_ls_R_factor_all 0.0464
_refine_ls_R_factor_gt 0.0293
_refine_ls_shift/su_max 0.001
_refine_ls_shift/su_mean 0.000
_refine_ls_structure_factor_coef Fsqd
_refine_ls_weighting_details 'calc w=1/[\s^2^(Fo^2^)+(0.0335P)^2^+0.0000P] where P=(Fo^2^+2Fc^2^)/3'
_refine_ls_weighting_scheme calc
_refine_ls_wR_factor_gt 0.0628
_refine_ls_wR_factor_ref 0.0647
_reflns_number_gt 1438
_reflns_number_total 2007
_reflns_threshold_expression I>2\s(I)
_cod_data_source_file bt5592.cif
_cod_data_source_block I
_cod_original_cell_volume 1029.6(2)
_cod_original_sg_symbol_H-M 'P 21/n'
_cod_database_code 2231411
_cod_database_fobs_code 2231411

loop_
_symmetry_equiv_pos_site_id
_symmetry_equiv_pos_as_xyz
1 x,y,z
2 1/2-x,1/2+y,1/2-z
3 -x,-y,-z
4 1/2+x,1/2-y,1/2+z

loop_
_atom_site_aniso_label
_atom_site_aniso_U_11
_atom_site_aniso_U_22
_atom_site_aniso_U_33
_atom_site_aniso_U_12
_atom_site_aniso_U_13
_atom_site_aniso_U_23
Br1 0.0651(2) 0.0464(2) 0.0556(2) -0.0025(2) 0.0125(2) -0.0186(2)
F1 0.1021(14) 0.0435(11) 0.0734(12) -0.0040(10) 0.0097(10) -0.0273(9)
O1 0.0634(12) 0.0387(11) 0.0351(10) -0.0073(10) 0.0176(9) -0.0014(9)
O2 0.0971(16) 0.0386(13) 0.0576(13) -0.0262(12) 0.0342(12) -0.0060(10)
O3 0.0977(16) 0.0382(11) 0.0506(12) -0.0227(12) 0.0377(12) -0.0104(10)
C1 0.0487(17) 0.0389(17) 0.0346(15) -0.0033(14) 0.0086(13) 0.0010(13)
C2 0.0372(15) 0.0297(14) 0.0297(14) -0.0041(12) 0.0070(12) 0.0004(11)
C3 0.0406(15) 0.0320(16) 0.0331(15) -0.0054(12) 0.0065(12) 0.0017(11)
C4 0.0361(14) 0.0329(15) 0.0324(14) 0.0025(12) 0.0027(12) -0.0025(12)
C5 0.0499(17) 0.0359(17) 0.0433(16) -0.0014(13) 0.0075(13) -0.0040(12)
C6 0.0550(18) 0.0336(17) 0.0540(19) 0.0068(15) -0.0013(16) -0.0144(14)
C7 0.063(2) 0.055(2) 0.0413(17) 0.0138(17) 0.0044(15) -0.0154(15)
C8 0.0570(19) 0.0529(19) 0.0376(16) 0.0047(16) 0.0123(14) -0.0051(14)
C9 0.0416(16) 0.0338(16) 0.0363(15) 0.0039(13) 0.0037(13) -0.0037(12)
C10 0.0407(15) 0.0321(16) 0.0361(15) -0.0031(12) 0.0053(12) -0.0013(12)
C11 0.0477(16) 0.0343(16) 0.0446(16) -0.0053(14) 0.0142(13) -0.0095(12)

loop_
_atom_site_type_symbol
_atom_site_label
_atom_site_fract_x
_atom_site_fract_y
_atom_site_fract_z
_atom_site_U_iso_or_equiv
_atom_site_thermal_displace_type
_atom_site_occupancy
Br Br1 0.29450(7) 0.10699(2) -0.070920(10) 0.05530(10) Uani 1.000
F F1 0.1896(5) 0.78595(14) 0.21546(8) 0.0728(7) Uani 1.000
O O1 -0.1428(4) 0.34429(15) 0.16976(8) 0.0450(6) Uani 1.000
O O2 -0.1904(5) 0.19171(16) 0.11181(9) 0.0630(8) Uani 1.000
O O3 0.3915(5) 0.34027(16) -0.01840(9) 0.0606(8) Uani 1.000
C C1 -0.0789(7) 0.2860(2) 0.11695(12) 0.0405(9) Uani 1.000
C C2 0.1133(6) 0.3458(2) 0.07253(11) 0.0320(8) Uani 1.000
C C3 0.1926(6) 0.4562(2) 0.08252(11) 0.0351(9) Uani 1.000
C C4 0.1121(6) 0.5154(2) 0.13648(11) 0.0338(8) Uani 1.000
C C5 0.1933(7) 0.6296(2) 0.14854(13) 0.0428(10) Uani 1.000
C C6 0.1139(7) 0.6754(2) 0.20335(14) 0.0478(10) Uani 1.000
C C7 -0.0399(7) 0.6145(3) 0.24778(13) 0.0531(11) Uani 1.000
C C8 -0.1208(7) 0.5031(3) 0.23639(12) 0.0487(10) Uani 1.000
C C9 -0.0485(6) 0.4551(2) 0.18082(11) 0.0372(9) Uani 1.000
C C10 0.2260(6) 0.2882(2) 0.01622(12) 0.0362(9) Uani 1.000
C C11 0.1383(7) 0.1654(2) 0.00482(12) 0.0417(9) Uani 1.000
H H3 0.30428 0.49474 0.05289 0.0421 Uiso 1.000
H H5 0.29859 0.67285 0.11987 0.0514 Uiso 1.000
H H7 -0.08758 0.64873 0.28485 0.0637 Uiso 1.000
H H8 -0.22291 0.46050 0.26572 0.0585 Uiso 1.000
H H11A -0.10000 0.15723 0.00318 0.0500 Uiso 1.000
H H11B 0.23180 0.12039 0.03940 0.0500 Uiso 1.000

loop_
_atom_type_symbol
_atom_type_description
_atom_type_scat_dispersion_real
_atom_type_scat_dispersion_imag
_atom_type_scat_source
O O 0.0106 0.0060 'International Tables Vol C Tables 4.2.6.8 and 6.1.1.4'
F F 0.0171 0.0103 'International Tables Vol C Tables 4.2.6.8 and 6.1.1.4'
Br Br -0.2901 2.4595 'International Tables Vol C Tables 4.2.6.8 and 6.1.1.4'
H H 0.0000 0.0000 'International Tables Vol C Tables 4.2.6.8 and 6.1.1.4'
C C 0.0033 0.0016 'International Tables Vol C Tables 4.2.6.8 and 6.1.1.4'

loop_
_geom_angle_atom_site_label_1
_geom_angle_atom_site_label_2
_geom_angle_atom_site_label_3
_geom_angle
_geom_angle_publ_flag
C1 O1 C9 123.43(19) n
O1 C1 O2 116.5(2) n
O1 C1 C2 116.7(2) n
O2 C1 C2 126.9(2) n
C1 C2 C3 119.4(2) no
C1 C2 C10 121.8(2) no
C3 C2 C10 118.8(2) no
C2 C3 C4 122.5(2) no
C3 C4 C5 123.9(2) no
C3 C4 C9 117.6(2) no
C5 C4 C9 118.4(2) no
C4 C5 C6 118.2(2) no
F1 C6 C5 118.8(2) n
F1 C6 C7 118.0(3) n
C5 C6 C7 123.2(2) no
C6 C7 C8 119.1(3) no
C7 C8 C9 119.0(3) no
O1 C9 C4 120.2(2) n
O1 C9 C8 117.7(2) n
C4 C9 C8 122.1(2) no
O3 C10 C2 119.5(2) n
O3 C10 C11 121.4(2) n
C2 C10 C11 119.1(2) no
Br1 C11 C10 113.15(18) n
C2 C3 H3 119.00 no
C4 C3 H3 119.00 no
C4 C5 H5 121.00 no
C6 C5 H5 121.00 no
C6 C7 H7 120.00 no
C8 C7 H7 120.00 no
C7 C8 H8 120.00 no
C9 C8 H8 121.00 no
Br1 C11 H11A 109.00 no
Br1 C11 H11B 109.00 no
C10 C11 H11A 109.00 no
C10 C11 H11B 109.00 no
H11A C11 H11B 108.00 no

loop_
_geom_bond_atom_site_label_1
_geom_bond_atom_site_label_2
_geom_bond_distance
_geom_bond_publ_flag
Br1 C11 1.926(3) n
F1 C6 1.358(3) n
O1 C1 1.373(3) n
O1 C9 1.375(3) n
O2 C1 1.201(3) n
O3 C10 1.209(3) n
C1 C2 1.462(4) no
C2 C3 1.352(3) no
C2 C10 1.494(3) no
C3 C4 1.418(3) no
C4 C5 1.404(3) no
C4 C9 1.393(3) no
C5 C6 1.362(4) no
C6 C7 1.384(4) no
C7 C8 1.370(5) no
C8 C9 1.379(4) no
C10 C11 1.505(3) no
C3 H3 0.9300 no
C5 H5 0.9300 no
C7 H7 0.9300 no
C8 H8 0.9300 no
C11 H11A 0.9700 no
C11 H11B 0.9700 no

loop_
_geom_contact_atom_site_label_1
_geom_contact_atom_site_label_2
_geom_contact_distance
_geom_contact_site_symmetry_2
_geom_contact_publ_flag
Br1 O3 2.9861(19) . no
Br1 C11 3.747(3) 1_655 no
Br1 H11A 2.8900 1_655 no
F1 O1 3.053(3) 2_555 no
F1 C8 3.226(4) 2_555 no
F1 C9 3.259(3) 2_555 no
F1 H8 2.8400 2_455 no
O1 F1 3.053(3) 2_545 no
O2 C11 2.772(3) . no
O2 C2 3.411(3) 1_455 no
O2 C10 3.230(3) 1_455 no
O3 C2 3.403(3) 1_655 no
O3 C3 3.296(3) 3_665 no
O3 C5 3.404(3) 3_665 no
O3 Br1 2.9861(19) . no
O1 H7 2.7600 2_445 no
O2 H7 2.5200 2_445 no
O2 H11B 2.5500 . no
O2 H11A 2.4400 . no
O2 H11B 2.8500 1_455 no
O3 H3 2.4300 . no
O3 H3 2.4500 3_665 no
O3 H5 2.6100 3_665 no
C1 C2 3.420(4) 1_455 no
C1 C10 3.431(4) 1_455 no
C2 O2 3.411(3) 1_655 no
C2 O3 3.403(3) 1_455 no
C2 C1 3.420(4) 1_655 no
C3 O3 3.296(3) 3_665 no
C4 C9 3.541(3) 1_655 no
C5 C8 3.574(4) 1_655 no
C5 O3 3.404(3) 3_665 no
C6 C7 3.569(4) 1_655 no
C7 C6 3.569(4) 1_455 no
C8 C5 3.574(4) 1_455 no
C8 F1 3.226(4) 2_545 no
C9 C4 3.541(3) 1_455 no
C9 F1 3.259(3) 2_545 no
C10 C1 3.431(4) 1_655 no
C10 O2 3.230(3) 1_655 no
C11 Br1 3.747(3) 1_455 no
C11 O2 2.772(3) . no
C1 H7 3.0600 2_445 no
C1 H11A 2.8800 . no
C1 H11B 2.9200 . no
C11 H11A 3.1000 1_655 no
H3 O3 2.4300 . no
H3 H5 2.5500 . no
H3 O3 2.4500 3_665 no
H5 H3 2.5500 . no
H5 O3 2.6100 3_665 no
H7 O1 2.7600 2_455 no
H7 O2 2.5200 2_455 no
H7 C1 3.0600 2_455 no
H8 F1 2.8400 2_445 no
H11A Br1 2.8900 1_455 no
H11A O2 2.4400 . no
H11A C1 2.8800 . no
H11A C11 3.1000 1_455 no
H11B O2 2.5500 . no
H11B O2 2.8500 1_655 no
H11B C1 2.9200 . no

loop_
_geom_hbond_atom_site_label_D
_geom_hbond_atom_site_label_H
_geom_hbond_atom_site_label_A
_geom_hbond_site_symmetry_A
_geom_hbond_distance_DH
_geom_hbond_distance_HA
_geom_hbond_distance_DA
_geom_hbond_angle_DHA
_geom_hbond_publ_flag
C3 H3 O3 3_665 0.93 2.45 3.296(3) 152 yes
C7 H7 O2 2_455 0.93 2.52 3.425(3) 164 yes
C11 H11A Br1 1_455 0.97 2.89 3.747(3) 148 yes

loop_
_geom_torsion_atom_site_label_1
_geom_torsion_atom_site_label_2
_geom_torsion_atom_site_label_3
_geom_torsion_atom_site_label_4
_geom_torsion
_geom_torsion_publ_flag
C9 O1 C1 O2 -176.2(2) no
C9 O1 C1 C2 2.9(3) no
C1 O1 C9 C4 2.0(3) no
C1 O1 C9 C8 -178.5(2) no
O1 C1 C2 C3 -5.6(4) no
O1 C1 C2 C10 174.2(2) no
O2 C1 C2 C3 173.4(3) no
O2 C1 C2 C10 -6.8(4) no
C1 C2 C3 C4 3.6(4) no
C10 C2 C3 C4 -176.3(2) no
C1 C2 C10 O3 -178.2(2) no
C1 C2 C10 C11 0.2(4) no
C3 C2 C10 O3 1.7(4) no
C3 C2 C10 C11 -179.9(2) no
C2 C3 C4 C5 179.4(3) no
C2 C3 C4 C9 1.4(4) no
C3 C4 C5 C6 -177.3(3) no
C9 C4 C5 C6 0.7(4) no
C3 C4 C9 O1 -4.2(3) no
C3 C4 C9 C8 176.3(2) no
C5 C4 C9 O1 177.7(2) no
C5 C4 C9 C8 -1.8(4) no
C4 C5 C6 F1 -179.7(2) no
C4 C5 C6 C7 0.6(4) no
F1 C6 C7 C8 179.5(3) no
C5 C6 C7 C8 -0.8(4) no
C6 C7 C8 C9 -0.4(4) no
C7 C8 C9 O1 -177.8(2) no
C7 C8 C9 C4 1.7(4) no
O3 C10 C11 Br1 -3.2(3) no
C2 C10 C11 Br1 178.48(18) no

loop_
_cod_related_entry_id
_cod_related_entry_database
_cod_related_entry_code
1 ChemSpider 30656907
